data_7014028
loop_
_publ_author_name
'Levason, William'
'Matthews, Melissa L.'
'Reid, Gillian'
'Webster, Michael'

_publ_section_title
;
 Synthesis and characterisation of transition metal halide complexes of
 the xylyl-distibine, 1,2-bis(dimethylstibanylmethyl)benzene.
;
_journal_issue 4
_journal_name_full 'Dalton transactions (Cambridge, England : 2003)'
_journal_page_first 554
_journal_page_last 561
_journal_paper_doi 10.1039/b400214h
_journal_year 2004
_chemical_formula_moiety 'C24 H40 Cu Sb4 1+, B F4 1-, 0.80(C4 H10 O), 0.20(C H2 Cl2)'
_chemical_formula_sum 'C27.4 H48.4 B Cl0.4 Cu F4 O0.8 Sb4'
_chemical_formula_weight 1042.19
_chemical_name_systematic
;
Bis(1,2-bis(dimethylstibanylmethyl)benzene)copper(I) tetrafluoroborate
ethanol solvate, dichloromethane solvate
;
_space_group_IT_number 14
_symmetry_cell_setting monoclinic
_symmetry_Int_Tables_number 14
_symmetry_space_group_name_Hall '-P 2ybc'
_symmetry_space_group_name_H-M 'P 1 21/c 1'
_atom_sites_solution_hydrogens geom
_atom_sites_solution_primary direct
_atom_sites_solution_secondary difmap
_audit_creation_method 'SHELXL-97 + hand edit'
_cell_angle_alpha 90.00
_cell_angle_beta 106.830(3)
_cell_angle_gamma 90.00
_cell_formula_units_Z 4
_cell_length_a 14.6315(10)
_cell_length_b 18.5261(10)
_cell_length_c 14.2015(10)
_cell_measurement_reflns_used 23887
_cell_measurement_temperature 120(2)
_cell_measurement_theta_max 27.48
_cell_measurement_theta_min 2.91
_cell_volume 3684.6(4)
_computing_structure_refinement 'SHELXL-97 (Sheldrick, 1997)'
_computing_structure_solution 'SHELXS-97 (Sheldrick, 1997)'
_diffrn_ambient_temperature 120(2)
_diffrn_measured_fraction_theta_full 0.993
_diffrn_measured_fraction_theta_max 0.993
_diffrn_measurement_device_type 'area detector, Nonius Kappa ccd'
_diffrn_measurement_method '\f and \w scans'
_diffrn_radiation_monochromator graphite
_diffrn_radiation_source 'Nonius rotating anode'
_diffrn_radiation_type MoK\a
_diffrn_radiation_wavelength 0.71073
_diffrn_reflns_av_R_equivalents 0.0453
_diffrn_reflns_av_sigmaI/netI 0.0345
_diffrn_reflns_limit_h_max 18
_diffrn_reflns_limit_h_min -18
_diffrn_reflns_limit_k_max 23
_diffrn_reflns_limit_k_min -24
_diffrn_reflns_limit_l_max 18
_diffrn_reflns_limit_l_min -18
_diffrn_reflns_number 30492
_diffrn_reflns_theta_full 27.49
_diffrn_reflns_theta_max 27.49
_diffrn_reflns_theta_min 2.93
_exptl_absorpt_coefficient_mu 3.530
_exptl_absorpt_correction_T_max 0.50599
_exptl_absorpt_correction_T_min 0.44301
_exptl_absorpt_correction_type multi-scan
_exptl_absorpt_process_details 'SORTAV, R H Blessing, J. Appl. Cryst., 1997, 30, 421-426.'
_exptl_crystal_colour colourless
_exptl_crystal_density_diffrn 1.879
_exptl_crystal_density_method 'not measured'
_exptl_crystal_description block
_exptl_crystal_F_000 2000
_exptl_crystal_size_max 0.30
_exptl_crystal_size_mid 0.30
_exptl_crystal_size_min 0.20
_refine_diff_density_max 1.914
_refine_diff_density_min -1.041
_refine_diff_density_rms 0.127
_refine_ls_extinction_method none
_refine_ls_goodness_of_fit_ref 1.069
_refine_ls_hydrogen_treatment mixed
_refine_ls_matrix_type full
_refine_ls_number_parameters 333
_refine_ls_number_reflns 8391
_refine_ls_number_restraints 4
_refine_ls_restrained_S_all 1.070
_refine_ls_R_factor_all 0.0354
_refine_ls_R_factor_gt 0.0307
_refine_ls_shift/su_max 0.001
_refine_ls_shift/su_mean 0.000
_refine_ls_structure_factor_coef Fsqd
_refine_ls_weighting_details 'w=1/[\s^2^(Fo^2^)+(0.0300P)^2^+9.1500P] where P=(Fo^2^+2Fc^2^)/3'
_refine_ls_weighting_scheme calc
_refine_ls_wR_factor_gt 0.0735
_refine_ls_wR_factor_ref 0.0760
_reflns_number_gt 7610
_reflns_number_total 8391
_reflns_threshold_expression >2sigma(I)
_cod_data_source_file b400214h.txt
_cod_data_source_block cusb4
_cod_original_sg_symbol_H-M 'P 21/c'
_cod_original_formula_sum 'C27.40 H48.40 B Cl0.40 Cu F4 O0.80 Sb4'
_cod_database_code 7014028

loop_
_symmetry_equiv_pos_as_xyz
'x, y, z'
'-x, y+1/2, -z+1/2'
'-x, -y, -z'
'x, -y-1/2, z-1/2'

loop_
_atom_site_label
_atom_site_type_symbol
_atom_site_fract_x
_atom_site_fract_y
_atom_site_fract_z
_atom_site_U_iso_or_equiv
_atom_site_adp_type
_atom_site_occupancy
_atom_site_symmetry_multiplicity
_atom_site_calc_flag
_atom_site_refinement_flags
_atom_site_disorder_assembly
_atom_site_disorder_group
Cu1 Cu 0.29545(3) 0.40665(2) 0.27239(3) 0.01814(9) Uani 1 1 d . . .
Sb1 Sb 0.306184(15) 0.459802(13) 0.437212(17) 0.01992(6) Uani 1 1 d . . .
Sb2 Sb 0.124851(16) 0.364911(12) 0.211831(18) 0.02165(6) Uani 1 1 d . . .
Sb3 Sb 0.331742(16) 0.485214(13) 0.143634(17) 0.02194(7) Uani 1 1 d . . .
Sb4 Sb 0.398864(16) 0.296827(12) 0.278460(17) 0.02167(7) Uani 1 1 d . . .
B1 B 0.2220(4) 0.2904(3) -0.0358(4) 0.0382(11) Uani 1 1 d . . .
F1 F 0.1337(3) 0.2612(3) -0.0475(3) 0.0916(14) Uani 1 1 d . . .
F2 F 0.2817(3) 0.23691(19) -0.0485(3) 0.0743(10) Uani 1 1 d . . .
F3 F 0.2147(4) 0.34448(19) -0.1039(3) 0.0891(14) Uani 1 1 d . . .
F4 F 0.25350(19) 0.32016(16) 0.05718(19) 0.0457(6) Uani 1 1 d . . .
C1 C 0.4157(3) 0.4306(3) 0.5660(3) 0.0413(11) Uani 1 1 d . . .
H1A H 0.4768 0.4506 0.5627 0.062 Uiso 1 1 calc R . .
H1B H 0.4204 0.3779 0.5708 0.062 Uiso 1 1 calc R . .
H1C H 0.4006 0.4499 0.6240 0.062 Uiso 1 1 calc R . .
C2 C 0.3131(3) 0.5737(2) 0.4577(4) 0.0383(10) Uani 1 1 d . . .
H2A H 0.3297 0.5846 0.5282 0.057 Uiso 1 1 calc R . .
H2B H 0.2509 0.5950 0.4241 0.057 Uiso 1 1 calc R . .
H2C H 0.3619 0.5938 0.4303 0.057 Uiso 1 1 calc R . .
C3 C 0.1826(2) 0.4381(2) 0.4878(3) 0.0250(7) Uani 1 1 d . . .
H3A H 0.1682 0.3858 0.4822 0.030 Uiso 1 1 calc R . .
H3B H 0.1968 0.4518 0.5579 0.030 Uiso 1 1 calc R . .
C4 C 0.0970(3) 0.4795(2) 0.4284(3) 0.0248(7) Uani 1 1 d . . .
C5 C 0.0821(3) 0.5490(2) 0.4596(3) 0.0277(8) Uani 1 1 d . . .
H5 H 0.1253 0.5679 0.5178 0.033 Uiso 1 1 calc R . .
C6 C 0.0063(3) 0.5908(2) 0.4077(3) 0.0330(9) Uani 1 1 d . . .
H6 H -0.0023 0.6379 0.4304 0.040 Uiso 1 1 calc R . .
C7 C -0.0569(3) 0.5646(2) 0.3233(3) 0.0336(9) Uani 1 1 d . . .
H7 H -0.1083 0.5938 0.2867 0.040 Uiso 1 1 calc R . .
C8 C -0.0453(3) 0.4952(2) 0.2917(3) 0.0311(8) Uani 1 1 d . . .
H8 H -0.0895 0.4771 0.2336 0.037 Uiso 1 1 calc R . .
C9 C 0.0303(2) 0.4516(2) 0.3437(3) 0.0250(7) Uani 1 1 d . . .
C10 C 0.0365(3) 0.3755(2) 0.3089(3) 0.0265(8) Uani 1 1 d . . .
H10A H -0.0287 0.3584 0.2743 0.032 Uiso 1 1 calc R . .
H10B H 0.0623 0.3440 0.3669 0.032 Uiso 1 1 calc R . .
C11 C 0.0315(3) 0.4122(3) 0.0840(3) 0.0394(10) Uani 1 1 d . . .
H11A H 0.0380 0.4648 0.0880 0.059 Uiso 1 1 calc R . .
H11B H -0.0345 0.3987 0.0791 0.059 Uiso 1 1 calc R . .
H11C H 0.0478 0.3948 0.0257 0.059 Uiso 1 1 calc R . .
C12 C 0.0916(3) 0.2550(2) 0.1779(4) 0.0380(10) Uani 1 1 d . . .
H12A H 0.1300 0.2246 0.2313 0.057 Uiso 1 1 calc R . .
H12B H 0.1059 0.2426 0.1165 0.057 Uiso 1 1 calc R . .
H12C H 0.0237 0.2468 0.1701 0.057 Uiso 1 1 calc R . .
C13 C 0.2290(3) 0.5096(2) 0.0074(3) 0.0340(9) Uani 1 1 d . . .
H13A H 0.1929 0.4659 -0.0191 0.051 Uiso 1 1 calc R . .
H13B H 0.2615 0.5275 -0.0393 0.051 Uiso 1 1 calc R . .
H13C H 0.1851 0.5466 0.0178 0.051 Uiso 1 1 calc R . .
C14 C 0.3922(3) 0.5907(2) 0.1751(3) 0.0382(10) Uani 1 1 d . . .
H14A H 0.4431 0.5898 0.2376 0.057 Uiso 1 1 calc R . .
H14B H 0.3425 0.6248 0.1797 0.057 Uiso 1 1 calc R . .
H14C H 0.4187 0.6059 0.1222 0.057 Uiso 1 1 calc R . .
C15 C 0.4373(3) 0.4404(2) 0.0804(3) 0.0307(8) Uani 1 1 d . . .
H15A H 0.4120 0.3947 0.0466 0.037 Uiso 1 1 calc R . .
H15B H 0.4463 0.4743 0.0299 0.037 Uiso 1 1 calc R . .
C16 C 0.5323(3) 0.4256(2) 0.1523(3) 0.0286(8) Uani 1 1 d . . .
C17 C 0.6011(3) 0.4809(2) 0.1746(3) 0.0319(9) Uani 1 1 d . . .
H17 H 0.5843 0.5273 0.1464 0.038 Uiso 1 1 calc R . .
C18 C 0.6919(3) 0.4700(3) 0.2361(3) 0.0365(10) Uani 1 1 d . . .
H18 H 0.7370 0.5083 0.2496 0.044 Uiso 1 1 calc R . .
C19 C 0.7167(3) 0.4028(3) 0.2777(3) 0.0391(10) Uani 1 1 d . . .
H19 H 0.7795 0.3943 0.3192 0.047 Uiso 1 1 calc R . .
C20 C 0.6500(3) 0.3479(3) 0.2589(3) 0.0338(9) Uani 1 1 d . . .
H20 H 0.6677 0.3022 0.2889 0.041 Uiso 1 1 calc R . .
C21 C 0.5571(3) 0.3577(2) 0.1969(3) 0.0285(8) Uani 1 1 d . . .
C22 C 0.4884(3) 0.2959(2) 0.1807(3) 0.0300(8) Uani 1 1 d . . .
H22A H 0.5249 0.2501 0.1900 0.036 Uiso 1 1 calc R . .
H22B H 0.4471 0.2972 0.1118 0.036 Uiso 1 1 calc R . .
C23 C 0.5057(3) 0.2697(2) 0.4110(3) 0.0355(9) Uani 1 1 d . . .
H23A H 0.4754 0.2592 0.4626 0.053 Uiso 1 1 calc R . .
H23B H 0.5500 0.3102 0.4314 0.053 Uiso 1 1 calc R . .
H23C H 0.5408 0.2270 0.3999 0.053 Uiso 1 1 calc R . .
C24 C 0.3398(3) 0.1922(2) 0.2398(4) 0.0363(9) Uani 1 1 d . . .
H24A H 0.3916 0.1569 0.2490 0.054 Uiso 1 1 calc R . .
H24B H 0.3011 0.1921 0.1708 0.054 Uiso 1 1 calc R . .
H24C H 0.2997 0.1794 0.2818 0.054 Uiso 1 1 calc R . .
O1 O 0.1756(4) 0.6895(3) 0.0668(4) 0.0599(13) Uiso 0.796(4) 1 d PD . .
C25 C 0.2332(6) 0.7148(4) -0.0736(6) 0.067(2) Uiso 0.796(4) 1 d PD . .
H25A H 0.2398 0.7533 -0.1184 0.100 Uiso 0.796(4) 1 calc PR . .
H25B H 0.1934 0.6760 -0.1114 0.100 Uiso 0.796(4) 1 calc PR . .
H25C H 0.2964 0.6956 -0.0390 0.100 Uiso 0.796(4) 1 calc PR . .
C26 C 0.1863(6) 0.7449(4) 0.0011(5) 0.0618(19) Uiso 0.796(4) 1 d PD . .
H26A H 0.2262 0.7843 0.0390 0.074 Uiso 0.796(4) 1 calc PR . .
H26B H 0.1229 0.7652 -0.0337 0.074 Uiso 0.796(4) 1 calc PR . .
C27 C 0.1226(7) 0.7083(4) 0.1351(6) 0.077(2) Uiso 0.796(4) 1 d PD . .
H27A H 0.0570 0.7239 0.0995 0.092 Uiso 0.796(4) 1 calc PR . .
H27B H 0.1549 0.7474 0.1799 0.092 Uiso 0.796(4) 1 calc PR . .
C28 C 0.1213(3) 0.6399(3) 0.1906(4) 0.096(3) Uiso 0.796(4) 1 d PD . .
H28A H 0.0853 0.6475 0.2381 0.144 Uiso 0.796(4) 1 calc PR . .
H28B H 0.1870 0.6258 0.2255 0.144 Uiso 0.796(4) 1 calc PR . .
H28C H 0.0910 0.6016 0.1445 0.144 Uiso 0.796(4) 1 calc PR . .
Cl1 Cl 0.1344(3) 0.5946(3) 0.2078(4) 0.062(2) Uiso 0.204(4) 1 d PR . .
Cl2 Cl 0.1249(3) 0.7323(3) 0.0979(4) 0.062(2) Uiso 0.204(4) 1 d PR . .

loop_
_atom_site_aniso_label
_atom_site_aniso_U_11
_atom_site_aniso_U_22
_atom_site_aniso_U_33
_atom_site_aniso_U_23
_atom_site_aniso_U_13
_atom_site_aniso_U_12
Cu1 0.01668(19) 0.01816(19) 0.0197(2) 0.00025(15) 0.00542(16) 0.00029(15)
Sb1 0.01563(11) 0.02413(12) 0.01996(12) -0.00173(9) 0.00508(9) 0.00128(8)
Sb2 0.01679(12) 0.02054(12) 0.02567(13) -0.00063(9) 0.00308(9) -0.00225(8)
Sb3 0.01793(12) 0.02427(13) 0.02225(12) 0.00550(9) 0.00363(9) -0.00211(9)
Sb4 0.02104(12) 0.01914(12) 0.02507(13) -0.00117(9) 0.00706(10) 0.00327(9)
B1 0.041(3) 0.040(3) 0.031(2) -0.010(2) 0.006(2) 0.004(2)
F1 0.051(2) 0.118(3) 0.099(3) -0.062(3) 0.011(2) -0.029(2)
F2 0.093(3) 0.062(2) 0.082(3) -0.0013(18) 0.048(2) 0.0267(19)
F3 0.169(4) 0.056(2) 0.0447(19) 0.0031(16) 0.035(2) 0.027(2)
F4 0.0440(15) 0.0560(17) 0.0330(13) -0.0124(12) 0.0050(11) -0.0114(13)
C1 0.0234(19) 0.072(3) 0.027(2) 0.008(2) 0.0049(16) 0.007(2)
C2 0.039(2) 0.029(2) 0.054(3) -0.0095(19) 0.023(2) -0.0072(18)
C3 0.0191(16) 0.0294(19) 0.0276(19) 0.0011(15) 0.0086(14) 0.0002(14)
C4 0.0187(17) 0.0270(18) 0.0311(19) 0.0038(15) 0.0112(15) 0.0002(14)
C5 0.0244(18) 0.0284(19) 0.032(2) -0.0028(16) 0.0102(16) -0.0009(15)
C6 0.0264(19) 0.0262(19) 0.050(3) 0.0030(17) 0.0170(18) 0.0024(16)
C7 0.0210(18) 0.033(2) 0.048(2) 0.0094(18) 0.0109(17) 0.0059(16)
C8 0.0180(17) 0.034(2) 0.040(2) 0.0037(17) 0.0065(16) 0.0012(15)
C9 0.0164(16) 0.0272(18) 0.035(2) 0.0034(15) 0.0124(15) -0.0008(14)
C10 0.0189(17) 0.0272(18) 0.034(2) -0.0008(15) 0.0085(15) -0.0047(14)
C11 0.029(2) 0.048(3) 0.035(2) 0.0107(19) -0.0021(17) -0.0012(19)
C12 0.035(2) 0.028(2) 0.050(3) -0.0117(19) 0.010(2) -0.0088(17)
C13 0.026(2) 0.040(2) 0.030(2) 0.0090(17) -0.0003(16) 0.0028(17)
C14 0.033(2) 0.030(2) 0.045(3) 0.0030(18) 0.0021(19) -0.0087(17)
C15 0.0220(18) 0.048(2) 0.0234(18) 0.0032(17) 0.0094(15) -0.0017(17)
C16 0.0208(17) 0.048(2) 0.0186(17) -0.0039(16) 0.0081(14) -0.0019(16)
C17 0.028(2) 0.043(2) 0.027(2) -0.0042(17) 0.0127(16) -0.0054(17)
C18 0.0229(19) 0.057(3) 0.031(2) -0.010(2) 0.0105(16) -0.0080(19)
C19 0.0190(19) 0.066(3) 0.029(2) -0.005(2) 0.0021(16) 0.0017(19)
C20 0.0213(18) 0.050(3) 0.030(2) -0.0015(18) 0.0078(16) 0.0081(18)
C21 0.0217(18) 0.042(2) 0.0239(18) -0.0069(16) 0.0103(15) 0.0019(16)
C22 0.0273(19) 0.036(2) 0.029(2) -0.0073(16) 0.0120(16) 0.0038(16)
C23 0.034(2) 0.036(2) 0.034(2) 0.0009(18) 0.0068(18) 0.0084(18)
C24 0.038(2) 0.0226(19) 0.048(3) -0.0072(18) 0.013(2) -0.0013(17)

loop_
_atom_type_symbol
_atom_type_description
_atom_type_scat_dispersion_real
_atom_type_scat_dispersion_imag
_atom_type_scat_source
C C 0.0033 0.0016 'International Tables Vol C Tables 4.2.6.8 and 6.1.1.4'
H H 0.0000 0.0000 'International Tables Vol C Tables 4.2.6.8 and 6.1.1.4'
B B 0.0013 0.0007 'International Tables Vol C Tables 4.2.6.8 and 6.1.1.4'
F F 0.0171 0.0103 'International Tables Vol C Tables 4.2.6.8 and 6.1.1.4'
Cu Cu 0.3201 1.2651 'International Tables Vol C Tables 4.2.6.8 and 6.1.1.4'
Sb Sb -0.5866 1.5461 'International Tables Vol C Tables 4.2.6.8 and 6.1.1.4'
O O 0.0106 0.0060 'International Tables Vol C Tables 4.2.6.8 and 6.1.1.4'
Cl Cl 0.1484 0.1585 'International Tables Vol C Tables 4.2.6.8 and 6.1.1.4'

loop_
_geom_angle_atom_site_label_1
_geom_angle_atom_site_label_2
_geom_angle_atom_site_label_3
_geom_angle
_geom_angle_site_symmetry_1
_geom_angle_site_symmetry_3
_geom_angle_publ_flag
Sb1 Cu1 Sb3 118.940(18) . . ?
Sb1 Cu1 Sb2 103.189(16) . . ?
Sb3 Cu1 Sb2 109.112(17) . . ?
Sb1 Cu1 Sb4 114.264(17) . . ?
Sb3 Cu1 Sb4 103.957(16) . . ?
Sb2 Cu1 Sb4 106.848(17) . . ?
C1 Sb1 C2 98.1(2) . . ?
C1 Sb1 C3 99.30(15) . . ?
C2 Sb1 C3 98.59(15) . . ?
C1 Sb1 Cu1 122.20(13) . . ?
C2 Sb1 Cu1 120.39(13) . . ?
C3 Sb1 Cu1 113.86(10) . . ?
C12 Sb2 C11 98.85(19) . . ?
C12 Sb2 C10 95.33(16) . . ?
C11 Sb2 C10 98.80(17) . . ?
C12 Sb2 Cu1 120.88(12) . . ?
C11 Sb2 Cu1 119.71(12) . . ?
C10 Sb2 Cu1 118.23(10) . . ?
C13 Sb3 C14 97.85(17) . . ?
C13 Sb3 C15 96.04(16) . . ?
C14 Sb3 C15 97.79(18) . . ?
C13 Sb3 Cu1 122.86(12) . . ?
C14 Sb3 Cu1 122.66(13) . . ?
C15 Sb3 Cu1 113.99(11) . . ?
C24 Sb4 C23 98.73(18) . . ?
C24 Sb4 C22 95.90(16) . . ?
C23 Sb4 C22 97.99(16) . . ?
C24 Sb4 Cu1 122.09(12) . . ?
C23 Sb4 Cu1 120.03(12) . . ?
C22 Sb4 Cu1 116.92(11) . . ?
F1 B1 F2 108.4(4) . . ?
F1 B1 F3 108.9(5) . . ?
F2 B1 F3 110.9(4) . . ?
F1 B1 F4 108.5(4) . . ?
F2 B1 F4 111.5(4) . . ?
F3 B1 F4 108.5(4) . . ?
Sb1 C1 H1A 109.5 . . ?
Sb1 C1 H1B 109.5 . . ?
H1A C1 H1B 109.5 . . ?
Sb1 C1 H1C 109.5 . . ?
H1A C1 H1C 109.5 . . ?
H1B C1 H1C 109.5 . . ?
Sb1 C2 H2A 109.5 . . ?
Sb1 C2 H2B 109.5 . . ?
H2A C2 H2B 109.5 . . ?
Sb1 C2 H2C 109.5 . . ?
H2A C2 H2C 109.5 . . ?
H2B C2 H2C 109.5 . . ?
C4 C3 Sb1 111.0(2) . . ?
C4 C3 H3A 109.4 . . ?
Sb1 C3 H3A 109.4 . . ?
C4 C3 H3B 109.4 . . ?
Sb1 C3 H3B 109.4 . . ?
H3A C3 H3B 108.0 . . ?
C5 C4 C9 118.3(3) . . ?
C5 C4 C3 118.3(3) . . ?
C9 C4 C3 123.4(3) . . ?
C6 C5 C4 121.5(4) . . ?
C6 C5 H5 119.2 . . ?
C4 C5 H5 119.2 . . ?
C7 C6 C5 120.1(4) . . ?
C7 C6 H6 119.9 . . ?
C5 C6 H6 119.9 . . ?
C6 C7 C8 119.7(4) . . ?
C6 C7 H7 120.2 . . ?
C8 C7 H7 120.2 . . ?
C7 C8 C9 121.2(4) . . ?
C7 C8 H8 119.4 . . ?
C9 C8 H8 119.4 . . ?
C8 C9 C4 119.0(4) . . ?
C8 C9 C10 118.8(4) . . ?
C4 C9 C10 122.1(3) . . ?
C9 C10 Sb2 113.6(2) . . ?
C9 C10 H10A 108.8 . . ?
Sb2 C10 H10A 108.8 . . ?
C9 C10 H10B 108.8 . . ?
Sb2 C10 H10B 108.8 . . ?
H10A C10 H10B 107.7 . . ?
Sb2 C11 H11A 109.5 . . ?
Sb2 C11 H11B 109.5 . . ?
H11A C11 H11B 109.5 . . ?
Sb2 C11 H11C 109.5 . . ?
H11A C11 H11C 109.5 . . ?
H11B C11 H11C 109.5 . . ?
Sb2 C12 H12A 109.5 . . ?
Sb2 C12 H12B 109.5 . . ?
H12A C12 H12B 109.5 . . ?
Sb2 C12 H12C 109.5 . . ?
H12A C12 H12C 109.5 . . ?
H12B C12 H12C 109.5 . . ?
Sb3 C13 H13A 109.5 . . ?
Sb3 C13 H13B 109.5 . . ?
H13A C13 H13B 109.5 . . ?
Sb3 C13 H13C 109.5 . . ?
H13A C13 H13C 109.5 . . ?
H13B C13 H13C 109.5 . . ?
Sb3 C14 H14A 109.5 . . ?
Sb3 C14 H14B 109.5 . . ?
H14A C14 H14B 109.5 . . ?
Sb3 C14 H14C 109.5 . . ?
H14A C14 H14C 109.5 . . ?
H14B C14 H14C 109.5 . . ?
C16 C15 Sb3 114.9(3) . . ?
C16 C15 H15A 108.5 . . ?
Sb3 C15 H15A 108.5 . . ?
C16 C15 H15B 108.5 . . ?
Sb3 C15 H15B 108.5 . . ?
H15A C15 H15B 107.5 . . ?
C17 C16 C21 118.3(4) . . ?
C17 C16 C15 119.0(4) . . ?
C21 C16 C15 122.6(4) . . ?
C18 C17 C16 122.2(4) . . ?
C18 C17 H17 118.9 . . ?
C16 C17 H17 118.9 . . ?
C17 C18 C19 119.3(4) . . ?
C17 C18 H18 120.3 . . ?
C19 C18 H18 120.3 . . ?
C20 C19 C18 119.8(4) . . ?
C20 C19 H19 120.1 . . ?
C18 C19 H19 120.1 . . ?
C19 C20 C21 121.9(4) . . ?
C19 C20 H20 119.0 . . ?
C21 C20 H20 119.0 . . ?
C20 C21 C16 118.4(4) . . ?
C20 C21 C22 118.9(4) . . ?
C16 C21 C22 122.7(3) . . ?
C21 C22 Sb4 113.5(2) . . ?
C21 C22 H22A 108.9 . . ?
Sb4 C22 H22A 108.9 . . ?
C21 C22 H22B 108.9 . . ?
Sb4 C22 H22B 108.9 . . ?
H22A C22 H22B 107.7 . . ?
Sb4 C23 H23A 109.5 . . ?
Sb4 C23 H23B 109.5 . . ?
H23A C23 H23B 109.5 . . ?
Sb4 C23 H23C 109.5 . . ?
H23A C23 H23C 109.5 . . ?
H23B C23 H23C 109.5 . . ?
Sb4 C24 H24A 109.5 . . ?
Sb4 C24 H24B 109.5 . . ?
H24A C24 H24B 109.5 . . ?
Sb4 C24 H24C 109.5 . . ?
H24A C24 H24C 109.5 . . ?
H24B C24 H24C 109.5 . . ?
C26 O1 C27 116.5(5) . . ?
C26 C25 H25A 109.5 . . ?
C26 C25 H25B 109.5 . . ?
H25A C25 H25B 109.5 . . ?
C26 C25 H25C 109.5 . . ?
H25A C25 H25C 109.5 . . ?
H25B C25 H25C 109.5 . . ?
O1 C26 C25 110.3(6) . . ?
O1 C26 H26A 109.6 . . ?
C25 C26 H26A 109.6 . . ?
O1 C26 H26B 109.6 . . ?
C25 C26 H26B 109.6 . . ?
H26A C26 H26B 108.1 . . ?
O1 C27 C28 103.9(6) . . ?
O1 C27 H27A 111.0 . . ?
C28 C27 H27A 111.0 . . ?
O1 C27 H27B 111.0 . . ?
C28 C27 H27B 111.0 . . ?
H27A C27 H27B 109.0 . . ?
C27 C28 H28A 109.5 . . ?
C27 C28 H28B 109.5 . . ?
H28A C28 H28B 109.5 . . ?
C27 C28 H28C 109.5 . . ?
H28A C28 H28C 109.5 . . ?
H28B C28 H28C 109.5 . . ?

loop_
_geom_bond_atom_site_label_1
_geom_bond_atom_site_label_2
_geom_bond_distance
_geom_bond_site_symmetry_2
_geom_bond_publ_flag
Cu1 Sb1 2.5021(5) . ?
Cu1 Sb3 2.5111(5) . ?
Cu1 Sb2 2.5150(5) . ?
Cu1 Sb4 2.5222(5) . ?
Sb1 C1 2.124(4) . ?
Sb1 C2 2.128(4) . ?
Sb1 C3 2.168(3) . ?
Sb2 C12 2.117(4) . ?
Sb2 C11 2.120(4) . ?
Sb2 C10 2.155(4) . ?
Sb3 C13 2.127(4) . ?
Sb3 C14 2.139(4) . ?
Sb3 C15 2.164(4) . ?
Sb4 C24 2.129(4) . ?
Sb4 C23 2.129(4) . ?
Sb4 C22 2.168(4) . ?
B1 F1 1.364(7) . ?
B1 F2 1.367(6) . ?
B1 F3 1.376(6) . ?
B1 F4 1.381(5) . ?
C1 H1A 0.9800 . ?
C1 H1B 0.9800 . ?
C1 H1C 0.9800 . ?
C2 H2A 0.9800 . ?
C2 H2B 0.9800 . ?
C2 H2C 0.9800 . ?
C3 C4 1.501(5) . ?
C3 H3A 0.9900 . ?
C3 H3B 0.9900 . ?
C4 C5 1.399(5) . ?
C4 C9 1.410(5) . ?
C5 C6 1.378(6) . ?
C5 H5 0.9500 . ?
C6 C7 1.374(6) . ?
C6 H6 0.9500 . ?
C7 C8 1.387(6) . ?
C7 H7 0.9500 . ?
C8 C9 1.396(5) . ?
C8 H8 0.9500 . ?
C9 C10 1.505(5) . ?
C10 H10A 0.9900 . ?
C10 H10B 0.9900 . ?
C11 H11A 0.9800 . ?
C11 H11B 0.9800 . ?
C11 H11C 0.9800 . ?
C12 H12A 0.9800 . ?
C12 H12B 0.9800 . ?
C12 H12C 0.9800 . ?
C13 H13A 0.9800 . ?
C13 H13B 0.9800 . ?
C13 H13C 0.9800 . ?
C14 H14A 0.9800 . ?
C14 H14B 0.9800 . ?
C14 H14C 0.9800 . ?
C15 C16 1.493(5) . ?
C15 H15A 0.9900 . ?
C15 H15B 0.9900 . ?
C16 C17 1.406(6) . ?
C16 C21 1.408(6) . ?
C17 C18 1.377(6) . ?
C17 H17 0.9500 . ?
C18 C19 1.381(7) . ?
C18 H18 0.9500 . ?
C19 C20 1.379(6) . ?
C19 H19 0.9500 . ?
C20 C21 1.401(6) . ?
C20 H20 0.9500 . ?
C21 C22 1.497(6) . ?
C22 H22A 0.9900 . ?
C22 H22B 0.9900 . ?
C23 H23A 0.9800 . ?
C23 H23B 0.9800 . ?
C23 H23C 0.9800 . ?
C24 H24A 0.9800 . ?
C24 H24B 0.9800 . ?
C24 H24C 0.9800 . ?
O1 C26 1.426(7) . ?
O1 C27 1.449(7) . ?
C25 C26 1.526(7) . ?
C25 H25A 0.9800 . ?
C25 H25B 0.9800 . ?
C25 H25C 0.9800 . ?
C26 H26A 0.9900 . ?
C26 H26B 0.9900 . ?
C27 C28 1.495(7) . ?
C27 H27A 0.9900 . ?
C27 H27B 0.9900 . ?
C28 H28A 0.9800 . ?
C28 H28B 0.9800 . ?
C28 H28C 0.9800 . ?

loop_
_geom_torsion_atom_site_label_1
_geom_torsion_atom_site_label_2
_geom_torsion_atom_site_label_3
_geom_torsion_atom_site_label_4
_geom_torsion
_geom_torsion_site_symmetry_1
_geom_torsion_site_symmetry_2
_geom_torsion_site_symmetry_3
_geom_torsion_site_symmetry_4
_geom_torsion_publ_flag
C1 Sb1 C3 C4 158.0(3) . . . . ?
C2 Sb1 C3 C4 58.3(3) . . . . ?
Cu1 Sb1 C3 C4 -70.4(3) . . . . ?
Sb1 C3 C4 C5 -89.0(4) . . . . ?
Sb1 C3 C4 C9 91.9(4) . . . . ?
C9 C4 C5 C6 -2.2(6) . . . . ?
C3 C4 C5 C6 178.7(3) . . . . ?
C4 C5 C6 C7 0.0(6) . . . . ?
C5 C6 C7 C8 1.5(6) . . . . ?
C6 C7 C8 C9 -0.6(6) . . . . ?
C7 C8 C9 C4 -1.6(6) . . . . ?
C7 C8 C9 C10 176.9(4) . . . . ?
C5 C4 C9 C8 3.0(5) . . . . ?
C3 C4 C9 C8 -177.9(3) . . . . ?
C5 C4 C9 C10 -175.5(3) . . . . ?
C3 C4 C9 C10 3.5(5) . . . . ?
C8 C9 C10 Sb2 93.6(3) . . . . ?
C4 C9 C10 Sb2 -87.8(4) . . . . ?
C12 Sb2 C10 C9 -173.7(3) . . . . ?
C11 Sb2 C10 C9 -73.9(3) . . . . ?
Cu1 Sb2 C10 C9 56.9(3) . . . . ?
C13 Sb3 C15 C16 170.7(3) . . . . ?
C14 Sb3 C15 C16 71.9(3) . . . . ?
Cu1 Sb3 C15 C16 -59.2(3) . . . . ?
Sb3 C15 C16 C17 -88.0(4) . . . . ?
Sb3 C15 C16 C21 93.8(4) . . . . ?
C21 C16 C17 C18 1.9(6) . . . . ?
C15 C16 C17 C18 -176.4(4) . . . . ?
C16 C17 C18 C19 -0.3(6) . . . . ?
C17 C18 C19 C20 -1.2(6) . . . . ?
C18 C19 C20 C21 1.0(6) . . . . ?
C19 C20 C21 C16 0.6(6) . . . . ?
C19 C20 C21 C22 -179.5(4) . . . . ?
C17 C16 C21 C20 -2.0(5) . . . . ?
C15 C16 C21 C20 176.2(3) . . . . ?
C17 C16 C21 C22 178.1(3) . . . . ?
C15 C16 C21 C22 -3.7(5) . . . . ?
C20 C21 C22 Sb4 94.5(4) . . . . ?
C16 C21 C22 Sb4 -85.6(4) . . . . ?
C24 Sb4 C22 C21 -170.5(3) . . . . ?
C23 Sb4 C22 C21 -70.8(3) . . . . ?
Cu1 Sb4 C22 C21 58.8(3) . . . . ?
C27 O1 C26 C25 -173.4(7) . . . . ?
C26 O1 C27 C28 178.4(6) . . . . ?
